data_1562699
loop_
_publ_author_name
'Liu, Jin-jian'
'Liu, Zu-Liang'
'Cheng, Jian'
'Fang, Dong'

_publ_section_title
;
 Synthesis, crystal structure and catalytic effect on thermal
 decomposition of RDX and AP: An energetic coordination polymer
 [Pb2(C5H3N5O5)2(NMP)&#x00B7;NMP]
;
_journal_name_full 'Journal of Solid State Chemistry'
_journal_page_first 43
_journal_page_last 48
_journal_paper_doi 10.1016/j.jssc.2013.01.014
_journal_volume 200
_journal_year 2013
_chemical_formula_sum 'C20 H24 N12 O12 Pb2'
_chemical_formula_weight 1038.89
_space_group_IT_number 78
_space_group_name_Hall 'P 4cw'
_space_group_name_H-M_alt 'P 43'
_symmetry_cell_setting tetragonal
_symmetry_space_group_name_H-M 'P 43'
_atom_sites_solution_hydrogens geom
_atom_sites_solution_primary direct
_atom_sites_solution_secondary difmap
_audit_creation_method SHELXL-97
_cell_angle_alpha 90.00
_cell_angle_beta 90.00
_cell_angle_gamma 90.00
_cell_formula_units_Z 4
_cell_length_a 13.1297(3)
_cell_length_b 13.1297(3)
_cell_length_c 16.7858(8)
_cell_measurement_temperature 293(2)
_cell_volume 2893.69(17)
_computing_structure_refinement 'SHELXL-97 (Sheldrick, 1997)'
_computing_structure_solution 'SHELXS-97 (Sheldrick, 1990)'
_diffrn_ambient_temperature 293(2)
_diffrn_measured_fraction_theta_full 0.989
_diffrn_measured_fraction_theta_max 0.989
_diffrn_measurement_device_type 'Bruker SMART APEXII area-detector'
_diffrn_measurement_method '.5\%\w and 0.5\%\f scans'
_diffrn_radiation_monochromator graphite
_diffrn_radiation_source 'fine-focus sealed tube'
_diffrn_radiation_type MoK\a
_diffrn_radiation_wavelength 0.71073
_diffrn_reflns_av_R_equivalents 0.0418
_diffrn_reflns_av_sigmaI/netI 0.0712
_diffrn_reflns_limit_h_max 12
_diffrn_reflns_limit_h_min -17
_diffrn_reflns_limit_k_max 9
_diffrn_reflns_limit_k_min -17
_diffrn_reflns_limit_l_max 15
_diffrn_reflns_limit_l_min -22
_diffrn_reflns_number 8338
_diffrn_reflns_theta_full 29.24
_diffrn_reflns_theta_max 29.24
_diffrn_reflns_theta_min 3.33
_exptl_absorpt_coefficient_mu 11.704
_exptl_absorpt_correction_T_max 0.3874
_exptl_absorpt_correction_T_min 0.3874
_exptl_absorpt_correction_type analytical
_exptl_absorpt_process_details '(SADABS; Bruker,2007)'
_exptl_crystal_density_diffrn 2.385
_exptl_crystal_density_method 'not measured'
_exptl_crystal_F_000 1952
_exptl_crystal_size_max 0.10
_exptl_crystal_size_mid 0.10
_exptl_crystal_size_min 0.10
_refine_diff_density_max 1.294
_refine_diff_density_min -1.369
_refine_diff_density_rms 0.188
_refine_ls_abs_structure_details 'Flack H D (1983), Acta Cryst. A39, 876-881'
_refine_ls_abs_structure_Flack -0.003(10)
_refine_ls_extinction_method none
_refine_ls_goodness_of_fit_ref 1.006
_refine_ls_hydrogen_treatment constr
_refine_ls_matrix_type full
_refine_ls_number_parameters 385
_refine_ls_number_reflns 5110
_refine_ls_number_restraints 1
_refine_ls_restrained_S_all 1.006
_refine_ls_R_factor_all 0.0454
_refine_ls_R_factor_gt 0.0387
_refine_ls_shift/su_max 0.001
_refine_ls_shift/su_mean 0.000
_refine_ls_structure_factor_coef Fsqd
_refine_ls_weighting_details 'calc w=1/[\s^2^(Fo^2^)+(0.0300P)^2^+0.0000P] where P=(Fo^2^+2Fc^2^)/3'
_refine_ls_weighting_scheme calc
_refine_ls_wR_factor_gt 0.0785
_refine_ls_wR_factor_ref 0.0827
_reflns_number_gt 4648
_reflns_number_total 5110
_reflns_threshold_expression >2sigma(I)
_cod_data_source_file JSSC-2013-200-43.cif
_cod_data_source_block x2
_cod_depositor_comments
;
The following automatic conversions were performed:

data item '_symmetry_cell_setting' value 'Tetragonal' was changed to
'tetragonal' in accordance with the built-in table derived from the
CIF Core dictionary named 'cif_core.dic' version 2.4.5 last updated
on 2014-11-21.

Automatic conversion script
Id: cif_fix_values 8369 2020-08-20 11:38:08Z andrius 
;
_cod_original_sg_symbol_H-M P43
_cod_database_code 1562699

loop_
_symmetry_equiv_pos_as_xyz
'x, y, z'
'-x, -y, z+1/2'
'-y, x, z+3/4'
'y, -x, z+1/4'

loop_
_atom_site_label
_atom_site_type_symbol
_atom_site_fract_x
_atom_site_fract_y
_atom_site_fract_z
_atom_site_U_iso_or_equiv
_atom_site_adp_type
_atom_site_occupancy
_atom_site_symmetry_multiplicity
_atom_site_calc_flag
_atom_site_refinement_flags
_atom_site_disorder_assembly
_atom_site_disorder_group
Pb1 Pb 0.95109(3) 0.03469(3) 0.19050(2) 0.01828(11) Uani 1 1 d . . .
N1 N 1.1734(6) 0.0866(6) 0.2818(5) 0.0139(18) Uani 1 1 d . . .
O1 O 1.4089(6) 0.1225(7) 0.4442(5) 0.041(2) Uani 1 1 d . . .
C1 C 1.1946(7) 0.0955(7) 0.2000(6) 0.017(2) Uani 1 1 d . . .
Pb2 Pb -0.43969(3) 0.48575(3) 0.154289(19) 0.01612(10) Uani 1 1 d . . .
N2 N 1.1174(6) 0.0787(6) 0.1533(5) 0.0193(19) Uani 1 1 d . . .
H2A H 1.1287 0.0844 0.1030 0.023 Uiso 1 1 calc R . .
C2 C 1.2406(8) 0.1030(8) 0.3431(6) 0.017(2) Uani 1 1 d . . .
O2 O 1.4956(6) 0.2012(6) 0.3549(5) 0.036(2) Uani 1 1 d . . .
O3 O 1.4169(6) 0.1528(7) 0.0853(5) 0.042(2) Uani 1 1 d . . .
N3 N 1.2075(7) 0.0907(7) 0.4142(5) 0.024(2) Uani 1 1 d . . .
H3A H 1.2489 0.0979 0.4535 0.029 Uiso 1 1 calc R . .
C3 C 1.3419(8) 0.1335(8) 0.3179(7) 0.019(2) Uani 1 1 d . . .
O4 O 1.2675(7) 0.1091(9) 0.0454(5) 0.051(3) Uani 1 1 d . . .
C4 C 1.3670(9) 0.1432(8) 0.2399(7) 0.023(3) Uani 1 1 d . . .
H4A H 1.4324 0.1641 0.2259 0.027 Uiso 1 1 calc R . .
N4 N 1.4198(7) 0.1533(7) 0.3757(7) 0.027(2) Uani 1 1 d . . .
C5 C 1.2962(7) 0.1224(7) 0.1805(6) 0.017(2) Uani 1 1 d . . .
N5 N 1.3284(7) 0.1294(8) 0.1001(6) 0.027(2) Uani 1 1 d . . .
O5 O 0.9382(5) 0.0756(5) 0.0506(4) 0.0220(17) Uani 1 1 d . . .
O6 O 0.9753(6) -0.1494(6) 0.1049(5) 0.0301(19) Uani 1 1 d . . .
C6 C 1.0170(9) -0.2313(10) 0.1120(7) 0.031(3) Uani 1 1 d . . .
C7 C 1.1517(9) -0.3518(9) 0.1248(8) 0.031 Uani 1 1 d . . .
H7A H 1.1902 -0.3556 0.1740 0.037 Uiso 1 1 calc R . .
H7B H 1.1937 -0.3771 0.0816 0.037 Uiso 1 1 calc R . .
O7 O -0.9756(6) 0.2880(7) 0.3203(5) 0.039(2) Uani 1 1 d . . .
N6 N 1.1184(7) -0.2473(7) 0.1091(6) 0.025(2) Uani 1 1 d . . .
C8 C 1.0539(9) -0.4121(9) 0.1311(8) 0.034(3) Uani 1 1 d . . .
H8A H 1.0509 -0.4481 0.1816 0.041 Uiso 1 1 calc R . .
H8B H 1.0493 -0.4614 0.0882 0.041 Uiso 1 1 calc R . .
N8 N -0.6533(6) 0.4061(7) 0.2457(5) 0.0146(19) Uani 1 1 d . . .
O8 O -0.8734(6) 0.3324(7) 0.4146(5) 0.039(2) Uani 1 1 d . . .
C9 C 0.9666(9) -0.3336(9) 0.1252(8) 0.037(3) Uani 1 1 d . . .
H9A H 0.9218 -0.3500 0.0811 0.044 Uiso 1 1 calc R . .
H9B H 0.9270 -0.3329 0.1740 0.044 Uiso 1 1 calc R . .
N7 N -0.6066(6) 0.4374(7) 0.1178(5) 0.022(2) Uani 1 1 d . . .
H7C H -0.6212 0.4411 0.0680 0.027 Uiso 1 1 calc R . .
O9 O -0.8982(6) 0.3272(8) 0.0512(5) 0.039(2) Uani 1 1 d . . .
C10 C 1.1906(11) -0.1639(11) 0.1065(9) 0.046 Uani 1 1 d . . .
H10A H 1.1550 -0.1014 0.0961 0.069 Uiso 1 1 calc R . .
H10B H 1.2393 -0.1760 0.0650 0.069 Uiso 1 1 calc R . .
H10C H 1.2252 -0.1591 0.1567 0.069 Uiso 1 1 calc R . .
O10 O -0.7501(7) 0.3743(8) 0.0103(5) 0.041(2) Uani 1 1 d . . .
N9 N -0.8938(7) 0.3219(7) 0.3427(6) 0.025(2) Uani 1 1 d . . .
C11 C -0.8184(8) 0.3492(8) 0.2840(7) 0.022 Uani 1 1 d . . .
N10 N -0.8114(7) 0.3561(7) 0.0658(6) 0.024(2) Uani 1 1 d . . .
O11 O -0.4309(6) 0.4445(5) 0.0134(4) 0.0214(17) Uani 1 1 d . . .
C12 C -0.8463(8) 0.3411(8) 0.2062(7) 0.020(2) Uani 1 1 d . . .
H12A H -0.9109 0.3174 0.1930 0.023 Uiso 1 1 calc R . .
C13 C -0.7784(7) 0.3683(7) 0.1464(6) 0.015(2) Uani 1 1 d . . .
O12 O -0.3386(6) 0.4162(6) 0.2862(5) 0.036 Uani 1 1 d . . .
C16 C -0.2637(8) 0.4472(8) 0.3228(6) 0.019(2) Uani 1 1 d . . .
C14 C -0.6782(7) 0.4061(7) 0.1643(6) 0.016(2) Uani 1 1 d . . .
N12 N -0.2077(7) 0.3905(7) 0.3711(5) 0.023(2) Uani 1 1 d . . .
N11 N -0.3881(7) 0.3214(7) 0.1293(5) 0.022 Uani 1 1 d . . .
H11A H -0.3721 0.2833 0.1690 0.026 Uiso 1 1 calc R . .
C15 C -0.3819(8) 0.2829(8) 0.0578(6) 0.020(2) Uani 1 1 d . . .
C17 C -0.2199(9) 0.5535(8) 0.3206(7) 0.027(3) Uani 1 1 d . . .
H17A H -0.2614 0.6003 0.3513 0.032 Uiso 1 1 calc R . .
H17B H -0.2148 0.5782 0.2663 0.032 Uiso 1 1 calc R . .
C18 C -0.1142(8) 0.5411(9) 0.3581(7) 0.030(3) Uani 1 1 d . . .
H18A H -0.0623 0.5326 0.3174 0.036 Uiso 1 1 calc R . .
H18B H -0.0970 0.5995 0.3908 0.036 Uiso 1 1 calc R . .
C19 C -0.1246(8) 0.4455(8) 0.4083(7) 0.027(3) Uani 1 1 d . . .
H19A H -0.0624 0.4057 0.4072 0.032 Uiso 1 1 calc R . .
H19B H -0.1407 0.4623 0.4631 0.032 Uiso 1 1 calc R . .
C20 C -0.2270(11) 0.2830(9) 0.3878(9) 0.044(4) Uani 1 1 d . . .
H20A H -0.2891 0.2625 0.3622 0.066 Uiso 1 1 calc R . .
H20B H -0.2330 0.2731 0.4442 0.066 Uiso 1 1 calc R . .
H20C H -0.1716 0.2428 0.3677 0.066 Uiso 1 1 calc R . .

loop_
_atom_site_aniso_label
_atom_site_aniso_U_11
_atom_site_aniso_U_22
_atom_site_aniso_U_33
_atom_site_aniso_U_23
_atom_site_aniso_U_13
_atom_site_aniso_U_12
Pb1 0.0171(2) 0.0265(2) 0.0112(2) 0.0021(2) -0.00026(18) -0.00382(18)
N1 0.018(4) 0.011(4) 0.012(4) 0.001(3) 0.002(4) -0.003(4)
O1 0.031(5) 0.064(6) 0.028(5) -0.002(5) -0.015(5) -0.007(5)
C1 0.017(5) 0.017(5) 0.018(5) 0.008(5) -0.003(5) -0.003(4)
Pb2 0.0200(2) 0.0159(2) 0.0124(2) -0.00085(18) -0.00030(18) -0.00305(17)
N2 0.016(4) 0.034(5) 0.008(4) 0.004(4) 0.006(4) -0.005(4)
C2 0.018(5) 0.018(5) 0.017(5) 0.003(5) -0.007(4) 0.002(5)
O2 0.021(4) 0.034(5) 0.054(6) -0.009(4) -0.006(4) -0.004(4)
O3 0.024(5) 0.060(6) 0.043(5) 0.004(5) 0.011(4) -0.011(5)
N3 0.026(5) 0.031(5) 0.015(5) -0.006(4) 0.001(4) -0.002(4)
C3 0.018(5) 0.017(5) 0.024(6) 0.000(5) -0.013(5) 0.004(5)
O4 0.030(5) 0.113(9) 0.011(4) -0.002(5) 0.002(4) -0.017(5)
C4 0.017(6) 0.013(5) 0.038(7) -0.002(5) 0.000(5) -0.002(5)
N4 0.026(5) 0.017(5) 0.038(6) -0.004(4) -0.008(5) 0.002(4)
C5 0.017(5) 0.015(5) 0.018(6) 0.008(5) 0.004(5) 0.004(4)
N5 0.025(5) 0.032(6) 0.024(5) 0.006(4) 0.009(5) -0.010(5)
O5 0.031(4) 0.022(4) 0.013(3) -0.001(3) -0.013(3) 0.011(3)
O6 0.032(5) 0.018(4) 0.040(5) 0.006(4) 0.000(4) 0.011(4)
C6 0.037(7) 0.039(8) 0.017(6) -0.005(6) 0.000(6) -0.012(6)
C7 0.031 0.031 0.031 0.000 0.000 0.000
O7 0.025(5) 0.046(5) 0.047(5) -0.016(5) 0.014(4) -0.018(4)
N6 0.020(5) 0.028(5) 0.027(5) 0.000(4) 0.004(4) 0.004(4)
C8 0.048(8) 0.022(6) 0.032(7) 0.006(5) 0.016(6) 0.016(6)
N8 0.007(4) 0.022(5) 0.016(5) 0.000(4) -0.001(3) 0.003(4)
O8 0.017(4) 0.071(7) 0.029(5) 0.006(5) 0.007(4) -0.002(4)
C9 0.029(7) 0.032(7) 0.049(8) 0.004(6) 0.009(6) 0.002(6)
N7 0.015(4) 0.042(6) 0.009(4) -0.003(4) 0.001(4) -0.001(4)
O9 0.017(4) 0.070(7) 0.031(5) -0.002(5) -0.006(4) -0.015(4)
C10 0.046 0.046 0.046 0.000 0.000 0.000
O10 0.029(5) 0.075(7) 0.019(4) 0.005(5) 0.002(4) -0.006(5)
N9 0.030(6) 0.017(5) 0.027(5) -0.001(4) -0.001(5) 0.003(4)
C11 0.022 0.022 0.022 0.000 0.000 0.000
N10 0.020(5) 0.028(5) 0.023(5) -0.007(4) -0.008(4) 0.007(4)
O11 0.038(5) 0.013(4) 0.013(4) -0.003(3) 0.000(3) 0.001(3)
C12 0.016(5) 0.016(5) 0.027(7) -0.004(5) -0.006(5) 0.005(4)
C13 0.018(5) 0.016(5) 0.012(5) -0.003(5) -0.005(5) 0.004(4)
O12 0.036 0.036 0.036 0.000 0.000 0.000
C16 0.020(5) 0.019(5) 0.016(5) -0.004(5) 0.002(5) -0.005(5)
C14 0.012(5) 0.014(5) 0.022(6) -0.007(4) -0.003(4) 0.008(4)
N12 0.019(5) 0.027(5) 0.023(5) 0.001(4) -0.002(4) -0.004(4)
N11 0.022 0.022 0.022 0.000 0.000 0.000
C15 0.017(6) 0.023(6) 0.019(6) -0.004(5) 0.007(5) -0.009(5)
C17 0.038(7) 0.021(6) 0.021(6) -0.003(5) -0.001(5) 0.008(6)
C18 0.017(6) 0.042(7) 0.031(7) -0.011(6) -0.006(5) -0.016(5)
C19 0.026(6) 0.024(6) 0.031(6) -0.013(6) -0.011(6) 0.004(5)
C20 0.063(9) 0.024(6) 0.046(8) 0.003(6) -0.007(7) 0.003(6)

loop_
_atom_type_symbol
_atom_type_description
_atom_type_scat_dispersion_real
_atom_type_scat_dispersion_imag
_atom_type_scat_source
C C 0.0033 0.0016 'International Tables Vol C Tables 4.2.6.8 and 6.1.1.4'
H H 0.0000 0.0000 'International Tables Vol C Tables 4.2.6.8 and 6.1.1.4'
N N 0.0061 0.0033 'International Tables Vol C Tables 4.2.6.8 and 6.1.1.4'
O O 0.0106 0.0060 'International Tables Vol C Tables 4.2.6.8 and 6.1.1.4'
Pb Pb -3.3944 10.1111 'International Tables Vol C Tables 4.2.6.8 and 6.1.1.4'

loop_
_geom_angle_atom_site_label_1
_geom_angle_atom_site_label_2
_geom_angle_atom_site_label_3
_geom_angle
_geom_angle_site_symmetry_1
_geom_angle_site_symmetry_3
N2 Pb1 N3 86.0(3) . 3_644
N2 Pb1 O5 75.6(3) . .
N3 Pb1 O5 65.8(3) 3_644 .
N2 Pb1 O5 63.3(3) . 4_665
N3 Pb1 O5 98.8(3) 3_644 4_665
O5 Pb1 O5 137.3(2) . 4_665
O5 N1 C2 118.1(8) 4_665 .
O5 N1 C1 115.7(8) 4_665 .
C2 N1 C1 126.3(9) . .
N2 C1 N1 114.9(9) . .
N2 C1 C5 129.5(10) . .
N1 C1 C5 115.7(9) . .
N11 Pb2 N7 88.5(3) . .
N11 Pb2 O11 66.4(3) . .
N7 Pb2 O11 74.4(3) . .
N11 Pb2 O11 92.5(3) . 4_455
N7 Pb2 O11 63.0(3) . 4_455
O11 Pb2 O11 133.0(2) . 4_455
N11 Pb2 O12 72.1(3) . .
N7 Pb2 O12 124.7(3) . .
O11 Pb2 O12 133.6(3) . .
O11 Pb2 O12 66.7(2) 4_455 .
C1 N2 Pb1 127.4(7) . .
C1 N2 H2A 116.3 . .
Pb1 N2 H2A 116.3 . .
N3 C2 N1 117.4(10) . .
N3 C2 C3 128.1(10) . .
N1 C2 C3 114.5(9) . .
C2 N3 Pb1 121.8(7) . 4_665
C2 N3 H3A 119.1 . .
Pb1 N3 H3A 119.1 4_665 .
C4 C3 N4 117.6(10) . .
C4 C3 C2 122.0(10) . .
N4 C3 C2 120.5(10) . .
C3 C4 C5 120.7(10) . .
C3 C4 H4A 119.6 . .
C5 C4 H4A 119.6 . .
O1 N4 O2 122.0(10) . .
O1 N4 C3 119.4(10) . .
O2 N4 C3 118.6(10) . .
C4 C5 N5 118.1(10) . .
C4 C5 C1 120.8(10) . .
N5 C5 C1 121.1(10) . .
O3 N5 O4 120.8(10) . .
O3 N5 C5 119.4(10) . .
O4 N5 C5 119.8(9) . .
N1 O5 Pb1 116.9(5) 3_644 .
N1 O5 Pb1 118.8(5) 3_644 3_644
Pb1 O5 Pb1 124.4(3) . 3_644
O6 C6 N6 125.5(11) . .
O6 C6 C9 127.1(11) . .
N6 C6 C9 107.4(11) . .
N6 C7 C8 104.5(9) . .
N6 C7 H7A 110.9 . .
C8 C7 H7A 110.9 . .
N6 C7 H7B 110.9 . .
C8 C7 H7B 110.9 . .
H7A C7 H7B 108.9 . .
C6 N6 C10 122.0(10) . .
C6 N6 C7 115.7(10) . .
C10 N6 C7 121.2(10) . .
C7 C8 C9 106.0(10) . .
C7 C8 H8A 110.5 . .
C9 C8 H8A 110.5 . .
C7 C8 H8B 110.5 . .
C9 C8 H8B 110.5 . .
H8A C8 H8B 108.7 . .
O11 N8 C15 117.8(8) 4_455 4_455
O11 N8 C14 115.6(8) 4_455 .
C15 N8 C14 126.5(9) 4_455 .
C6 C9 C8 106.1(10) . .
C6 C9 H9A 110.5 . .
C8 C9 H9A 110.5 . .
C6 C9 H9B 110.5 . .
C8 C9 H9B 110.5 . .
H9A C9 H9B 108.7 . .
C14 N7 Pb2 127.3(7) . .
C14 N7 H7C 116.4 . .
Pb2 N7 H7C 116.4 . .
N6 C10 H10A 109.5 . .
N6 C10 H10B 109.5 . .
H10A C10 H10B 109.5 . .
N6 C10 H10C 109.5 . .
H10A C10 H10C 109.5 . .
H10B C10 H10C 109.5 . .
O7 N9 O8 121.8(10) . .
O7 N9 C11 118.9(10) . .
O8 N9 C11 119.2(9) . .
C12 C11 N9 116.9(10) . .
C12 C11 C15 122.2(10) . 4_455
N9 C11 C15 120.9(10) . 4_455
O9 N10 O10 120.5(9) . .
O9 N10 C13 120.4(9) . .
O10 N10 C13 119.1(9) . .
N8 O11 Pb2 115.8(5) 3_564 .
N8 O11 Pb2 119.1(5) 3_564 3_564
Pb2 O11 Pb2 124.5(3) . 3_564
C11 C12 C13 120.0(10) . .
C11 C12 H12A 120.0 . .
C13 C12 H12A 120.0 . .
C12 C13 N10 117.4(9) . .
C12 C13 C14 121.6(10) . .
N10 C13 C14 120.9(9) . .
C16 O12 Pb2 133.0(7) . .
O12 C16 N12 124.4(10) . .
O12 C16 C17 126.8(10) . .
N12 C16 C17 108.8(9) . .
N7 C14 N8 114.7(9) . .
N7 C14 C13 130.6(10) . .
N8 C14 C13 114.6(9) . .
C16 N12 C19 113.7(9) . .
C16 N12 C20 124.3(10) . .
C19 N12 C20 122.0(9) . .
C15 N11 Pb2 123.3(8) . .
C15 N11 H11A 118.3 . .
Pb2 N11 H11A 118.3 . .
N11 C15 N8 116.6(10) . 3_564
N11 C15 C11 128.7(10) . 3_564
N8 C15 C11 114.7(9) 3_564 3_564
C16 C17 C18 103.7(9) . .
C16 C17 H17A 111.0 . .
C18 C17 H17A 111.0 . .
C16 C17 H17B 111.0 . .
C18 C17 H17B 111.0 . .
H17A C17 H17B 109.0 . .
C19 C18 C17 103.5(8) . .
C19 C18 H18A 111.1 . .
C17 C18 H18A 111.1 . .
C19 C18 H18B 111.1 . .
C17 C18 H18B 111.1 . .
H18A C18 H18B 109.0 . .
N12 C19 C18 103.9(9) . .
N12 C19 H19A 111.0 . .
C18 C19 H19A 111.0 . .
N12 C19 H19B 111.0 . .
C18 C19 H19B 111.0 . .
H19A C19 H19B 109.0 . .
N12 C20 H20A 109.5 . .
N12 C20 H20B 109.5 . .
H20A C20 H20B 109.5 . .
N12 C20 H20C 109.5 . .
H20A C20 H20C 109.5 . .
H20B C20 H20C 109.5 . .

loop_
_geom_bond_atom_site_label_1
_geom_bond_atom_site_label_2
_geom_bond_distance
_geom_bond_site_symmetry_2
Pb1 N2 2.344(8) .
Pb1 N3 2.376(9) 3_644
Pb1 O5 2.416(7) .
Pb1 O5 2.493(7) 4_665
N1 O5 1.361(10) 4_665
N1 C2 1.372(13) .
N1 C1 1.406(13) .
O1 N4 1.226(13) .
C1 N2 1.301(13) .
C1 C5 1.418(14) .
Pb2 N11 2.301(9) .
Pb2 N7 2.362(8) .
Pb2 O11 2.429(7) .
Pb2 O11 2.487(7) 4_455
Pb2 O12 2.738(9) .
N2 H2A 0.8600 .
C2 N3 1.280(13) .
C2 C3 1.452(15) .
O2 N4 1.228(12) .
O3 N5 1.228(12) .
N3 Pb1 2.376(9) 4_665
N3 H3A 0.8600 .
C3 C4 1.358(16) .
C3 N4 1.434(13) .
O4 N5 1.246(12) .
C4 C5 1.390(15) .
C4 H4A 0.9300 .
C5 N5 1.417(14) .
O5 N1 1.361(10) 3_644
O5 Pb1 2.493(7) 3_644
O6 C6 1.213(14) .
C6 N6 1.348(15) .
C6 C9 1.514(16) .
C7 N6 1.464(14) .
C7 C8 1.512(16) .
C7 H7A 0.9700 .
C7 H7B 0.9700 .
O7 N9 1.222(12) .
N6 C10 1.449(16) .
C8 C9 1.545(16) .
C8 H8A 0.9700 .
C8 H8B 0.9700 .
N8 O11 1.357(10) 4_455
N8 C15 1.373(13) 4_455
N8 C14 1.406(13) .
O8 N9 1.245(12) .
C9 H9A 0.9700 .
C9 H9B 0.9700 .
N7 C14 1.289(13) .
N7 H7C 0.8600 .
O9 N10 1.226(11) .
C10 H10A 0.9600 .
C10 H10B 0.9600 .
C10 H10C 0.9600 .
O10 N10 1.254(12) .
N9 C11 1.442(15) .
C11 C12 1.361(15) .
C11 C15 1.454(15) 4_455
N10 C13 1.429(13) .
O11 N8 1.357(10) 3_564
O11 Pb2 2.487(7) 3_564
C12 C13 1.389(15) .
C12 H12A 0.9300 .
C13 C14 1.438(13) .
O12 C16 1.229(12) .
C16 N12 1.324(13) .
C16 C17 1.511(15) .
N12 C19 1.449(13) .
N12 C20 1.461(14) .
N11 C15 1.305(13) .
N11 H11A 0.8600 .
C15 N8 1.373(13) 3_564
C15 C11 1.454(15) 3_564
C17 C18 1.533(15) .
C17 H17A 0.9700 .
C17 H17B 0.9700 .
C18 C19 1.519(16) .
C18 H18A 0.9700 .
C18 H18B 0.9700 .
C19 H19A 0.9700 .
C19 H19B 0.9700 .
C20 H20A 0.9600 .
C20 H20B 0.9600 .
C20 H20C 0.9600 .

loop_
_geom_torsion_atom_site_label_1
_geom_torsion_atom_site_label_2
_geom_torsion_atom_site_label_3
_geom_torsion_atom_site_label_4
_geom_torsion
_geom_torsion_site_symmetry_1
_geom_torsion_site_symmetry_2
_geom_torsion_site_symmetry_3
_geom_torsion_site_symmetry_4
O5 N1 C1 N2 0.0(13) 4_665 . . .
C2 N1 C1 N2 -178.3(9) . . . .
O5 N1 C1 C5 179.4(8) 4_665 . . .
C2 N1 C1 C5 1.1(15) . . . .
N1 C1 N2 Pb1 -0.6(13) . . . .
C5 C1 N2 Pb1 -179.9(8) . . . .
N3 Pb1 N2 C1 102.6(9) 3_644 . . .
O5 Pb1 N2 C1 168.6(9) . . . .
O5 Pb1 N2 C1 0.6(8) 4_665 . . .
O5 N1 C2 N3 2.0(14) 4_665 . . .
C1 N1 C2 N3 -179.7(10) . . . .
O5 N1 C2 C3 -177.4(8) 4_665 . . .
C1 N1 C2 C3 0.8(15) . . . .
N1 C2 N3 Pb1 -2.8(14) . . . 4_665
C3 C2 N3 Pb1 176.6(8) . . . 4_665
N3 C2 C3 C4 179.7(11) . . . .
N1 C2 C3 C4 -0.8(15) . . . .
N3 C2 C3 N4 0.4(17) . . . .
N1 C2 C3 N4 179.9(9) . . . .
N4 C3 C4 C5 178.2(9) . . . .
C2 C3 C4 C5 -1.1(16) . . . .
C4 C3 N4 O1 -162.6(10) . . . .
C2 C3 N4 O1 16.7(15) . . . .
C4 C3 N4 O2 17.7(14) . . . .
C2 C3 N4 O2 -163.0(10) . . . .
C3 C4 C5 N5 -177.1(10) . . . .
C3 C4 C5 C1 3.2(16) . . . .
N2 C1 C5 C4 176.1(10) . . . .
N1 C1 C5 C4 -3.1(14) . . . .
N2 C1 C5 N5 -3.6(17) . . . .
N1 C1 C5 N5 177.2(9) . . . .
C4 C5 N5 O3 0.3(15) . . . .
C1 C5 N5 O3 -179.9(10) . . . .
C4 C5 N5 O4 178.4(11) . . . .
C1 C5 N5 O4 -1.8(16) . . . .
N2 Pb1 O5 N1 -92.8(6) . . . 3_644
N3 Pb1 O5 N1 -0.7(6) 3_644 . . 3_644
O5 Pb1 O5 N1 -76.9(8) 4_665 . . 3_644
N2 Pb1 O5 Pb1 88.0(4) . . . 3_644
N3 Pb1 O5 Pb1 -179.9(5) 3_644 . . 3_644
O5 Pb1 O5 Pb1 103.89(15) 4_665 . . 3_644
O6 C6 N6 C10 7.6(18) . . . .
C9 C6 N6 C10 -172.5(11) . . . .
O6 C6 N6 C7 175.9(11) . . . .
C9 C6 N6 C7 -4.3(14) . . . .
C8 C7 N6 C6 5.8(14) . . . .
C8 C7 N6 C10 174.2(11) . . . .
N6 C7 C8 C9 -4.7(13) . . . .
O6 C6 C9 C8 -179.3(12) . . . .
N6 C6 C9 C8 0.9(13) . . . .
C7 C8 C9 C6 2.5(14) . . . .
N11 Pb2 N7 C14 93.1(9) . . . .
O11 Pb2 N7 C14 158.9(9) . . . .
O11 Pb2 N7 C14 -0.5(8) 4_455 . . .
O12 Pb2 N7 C14 26.2(10) . . . .
O7 N9 C11 C12 4.1(15) . . . .
O8 N9 C11 C12 -176.8(10) . . . .
O7 N9 C11 C15 -174.9(10) . . . 4_455
O8 N9 C11 C15 4.2(15) . . . 4_455
N11 Pb2 O11 N8 3.4(6) . . . 3_564
N7 Pb2 O11 N8 -91.9(6) . . . 3_564
O11 Pb2 O11 N8 -66.6(8) 4_455 . . 3_564
O12 Pb2 O11 N8 31.5(8) . . . 3_564
N11 Pb2 O11 Pb2 174.9(5) . . . 3_564
N7 Pb2 O11 Pb2 79.6(4) . . . 3_564
O11 Pb2 O11 Pb2 105.00(14) 4_455 . . 3_564
O12 Pb2 O11 Pb2 -156.9(3) . . . 3_564
N9 C11 C12 C13 178.5(9) . . . .
C15 C11 C12 C13 -2.5(16) 4_455 . . .
C11 C12 C13 N10 178.7(9) . . . .
C11 C12 C13 C14 -0.6(15) . . . .
O9 N10 C13 C12 3.4(14) . . . .
O10 N10 C13 C12 -176.0(10) . . . .
O9 N10 C13 C14 -177.4(9) . . . .
O10 N10 C13 C14 3.3(14) . . . .
N11 Pb2 O12 C16 122.8(10) . . . .
N7 Pb2 O12 C16 -162.2(9) . . . .
O11 Pb2 O12 C16 95.7(10) . . . .
O11 Pb2 O12 C16 -136.3(10) 4_455 . . .
Pb2 O12 C16 N12 -160.0(7) . . . .
Pb2 O12 C16 C17 19.7(16) . . . .
Pb2 N7 C14 N8 3.1(13) . . . .
Pb2 N7 C14 C13 -174.7(8) . . . .
O11 N8 C14 N7 -5.0(13) 4_455 . . .
C15 N8 C14 N7 176.2(10) 4_455 . . .
O11 N8 C14 C13 173.1(8) 4_455 . . .
C15 N8 C14 C13 -5.7(15) 4_455 . . .
C12 C13 C14 N7 -177.9(10) . . . .
N10 C13 C14 N7 2.9(17) . . . .
C12 C13 C14 N8 4.3(14) . . . .
N10 C13 C14 N8 -174.9(9) . . . .
O12 C16 N12 C19 -179.0(10) . . . .
C17 C16 N12 C19 1.3(12) . . . .
O12 C16 N12 C20 0.0(17) . . . .
C17 C16 N12 C20 -179.7(10) . . . .
N7 Pb2 N11 C15 71.1(9) . . . .
O11 Pb2 N11 C15 -2.5(8) . . . .
O11 Pb2 N11 C15 134.0(9) 4_455 . . .
O12 Pb2 N11 C15 -161.5(9) . . . .
Pb2 N11 C15 N8 1.3(14) . . . 3_564
Pb2 N11 C15 C11 178.9(8) . . . 3_564
O12 C16 C17 C18 -165.3(11) . . . .
N12 C16 C17 C18 14.4(12) . . . .
C16 C17 C18 C19 -23.3(11) . . . .
C16 N12 C19 C18 -16.6(12) . . . .
C20 N12 C19 C18 164.4(10) . . . .
C17 C18 C19 N12 24.0(11) . . . .
